data_7016319
loop_
_publ_author_name
'Galajov, Miguel'
'Galindo, Agust\'in'
'Garc\'ia, Carlos'
'G\'omez, Manuel'
'G\'omez-Sal, Pilar'
'Parra, Andr\'es'

_publ_section_title
;
 Synthetic and structural studies of monocyclopentadienyl
 cyclometalated aryl tantalum(v) compounds.
;
_journal_issue 33
_journal_name_full 'Dalton transactions (Cambridge, England : 2003)'
_journal_page_first 8399
_journal_page_last 8406
_journal_paper_doi 10.1039/c1dt10223k
_journal_volume 40
_journal_year 2011
_chemical_compound_source 'synthesis as described'
_chemical_formula_moiety 'C17 H25 Cl3 N1 Si1 Ta1'
_chemical_formula_sum 'C17 H25 Cl3 N Si Ta'
_chemical_formula_weight 558.77
_chemical_name_systematic
;
?
;
_space_group_IT_number 2
_symmetry_cell_setting triclinic
_symmetry_Int_Tables_number 2
_symmetry_space_group_name_Hall '-P 1'
_symmetry_space_group_name_H-M 'P -1'
_atom_sites_solution_hydrogens geom
_atom_sites_solution_primary direct
_atom_sites_solution_secondary difmap
_audit_conform_dict_location ftp://ftp.iucr.org/pub/cif_core.dic
_audit_conform_dict_name cif_core.dic
_audit_conform_dict_version 2.4
_audit_creation_date 2011-01-13T13:35:25-00:00
_audit_creation_method 'WinGX routine CIF_UPDATE'
_cell_angle_alpha 98.51(3)
_cell_angle_beta 100.782(6)
_cell_angle_gamma 93.191(14)
_cell_formula_units_Z 2
_cell_length_a 6.9267(4)
_cell_length_b 12.010(3)
_cell_length_c 12.4360(11)
_cell_measurement_reflns_used 265
_cell_measurement_temperature 200(2)
_cell_measurement_theta_max 17.23
_cell_measurement_theta_min 4.1
_cell_measurement_wavelength 0.71073
_cell_volume 1001.4(3)
_computing_cell_refinement 'Dirax/lsq (Duisenberg & Schreurs, 1989-2000)'
_computing_data_collection 'Collect (Bruker AXS BV, 1997-2004)'
_computing_data_reduction 'EvalCCD (Duisenberg & Schreurs 1990-2000)'
_computing_molecular_graphics 'Ortep-3 for Windows (Farrugia, 1997)'
_computing_publication_material 'WinGX publication routines (Farrugia, 1999)'
_computing_structure_refinement 'SHELXL-97 (Sheldrick, 2008)'
_diffrn_ambient_temperature 200(2)
_diffrn_detector 'CCD plate'
_diffrn_detector_area_resol_mean 9
_diffrn_measured_fraction_theta_full 0.996
_diffrn_measured_fraction_theta_max 0.996
_diffrn_measurement_device '95mm CCD camera on \k-goniostat'
_diffrn_measurement_device_type KappaCCD
_diffrn_measurement_method 'CCD rotation images, thick slices'
_diffrn_orient_matrix_type X=UH
_diffrn_orient_matrix_UB_11 0.01
_diffrn_orient_matrix_UB_12 0
_diffrn_orient_matrix_UB_13 0
_diffrn_orient_matrix_UB_21 0
_diffrn_orient_matrix_UB_22 0.01
_diffrn_orient_matrix_UB_23 0
_diffrn_orient_matrix_UB_31 0
_diffrn_orient_matrix_UB_32 0
_diffrn_orient_matrix_UB_33 0.01
_diffrn_radiation_monochromator graphite
_diffrn_radiation_probe x-ray
_diffrn_radiation_type MoK\a
_diffrn_radiation_wavelength 0.71073
_diffrn_reflns_av_R_equivalents 0.0459
_diffrn_reflns_av_unetI/netI 0.0868
_diffrn_reflns_limit_h_max 8
_diffrn_reflns_limit_h_min -8
_diffrn_reflns_limit_k_max 15
_diffrn_reflns_limit_k_min -15
_diffrn_reflns_limit_l_max 16
_diffrn_reflns_limit_l_min -16
_diffrn_reflns_number 8104
_diffrn_reflns_reduction_process
;
Scaled and merged with Sortav
R.H. Blessing, (1987) Cryst. Rev. 1, 3-58
R.H. Blessing, (1989) J. Appl. Cryst. 22, 396-397
;
_diffrn_reflns_theta_full 27.49
_diffrn_reflns_theta_max 27.49
_diffrn_reflns_theta_min 3
_diffrn_source 'Enraf Nonius FR590'
_exptl_absorpt_coefficient_mu 5.947
_exptl_absorpt_correction_T_max 0.274
_exptl_absorpt_correction_T_min 0.184
_exptl_absorpt_correction_type multi-scan
_exptl_absorpt_process_details
;
R.H. Blessing, Acta Cryst. (1995), A51, 33-38
;
_exptl_crystal_colour yellow
_exptl_crystal_density_diffrn 1.853
_exptl_crystal_density_method 'not measured'
_exptl_crystal_description prism
_exptl_crystal_F_000 544
_exptl_crystal_size_max 0.5
_exptl_crystal_size_mid 0.25
_exptl_crystal_size_min 0.15
_refine_diff_density_max 2.153
_refine_diff_density_min -2.377
_refine_diff_density_rms 0.186
_refine_ls_extinction_method none
_refine_ls_goodness_of_fit_ref 0.976
_refine_ls_hydrogen_treatment constr
_refine_ls_matrix_type full
_refine_ls_number_parameters 208
_refine_ls_number_reflns 4560
_refine_ls_number_restraints 0
_refine_ls_restrained_S_all 0.976
_refine_ls_R_factor_all 0.0545
_refine_ls_R_factor_gt 0.0361
_refine_ls_shift/su_max 0.029
_refine_ls_shift/su_mean 0.002
_refine_ls_structure_factor_coef Fsqd
_refine_ls_weighting_details 'calc w=1/[\s^2^(Fo^2^)+(0.0000P)^2^+0.0000P] where P=(Fo^2^+2Fc^2^)/3'
_refine_ls_weighting_scheme calc
_refine_ls_wR_factor_gt 0.0698
_refine_ls_wR_factor_ref 0.0759
_reflns_number_gt 3666
_reflns_number_total 4560
_reflns_threshold_expression >2\s(I)
_cod_data_source_file c1dt10223k.txt
_cod_data_source_block import3
_cod_original_cell_volume 1001.4(2)
_cod_database_code 7016319

loop_
_symmetry_equiv_pos_as_xyz
'x, y, z'
'-x, -y, -z'

loop_
_atom_site_label
_atom_site_type_symbol
_atom_site_fract_x
_atom_site_fract_y
_atom_site_fract_z
_atom_site_U_iso_or_equiv
_atom_site_adp_type
_atom_site_occupancy
_atom_site_symmetry_multiplicity
_atom_site_calc_flag
_atom_site_refinement_flags
Ta1 Ta 0.31580(3) 0.727437(17) 0.710862(16) 0.02152(8) Uani 1 1 d .
Si6 Si 0.1816(2) 0.79487(15) 0.40380(14) 0.0388(4) Uani 1 1 d .
Cl1 Cl 0.5125(2) 0.90531(11) 0.75579(12) 0.0354(3) Uani 1 1 d .
Cl2 Cl 0.08543(18) 0.57583(11) 0.73100(11) 0.0306(3) Uani 1 1 d .
Cl3 Cl 0.02297(19) 0.81777(12) 0.64884(11) 0.0328(3) Uani 1 1 d .
N1 N 0.2295(6) 0.8232(4) 0.8884(4) 0.0274(10) Uani 1 1 d .
C19 C 0.1547(9) 0.9377(5) 0.8887(5) 0.0435(15) Uani 1 1 d .
H19A H 0.2436 0.9858 0.8617 0.065 Uiso 1 1 calc R
H19B H 0.1459 0.9695 0.9629 0.065 Uiso 1 1 calc R
H19C H 0.0265 0.9311 0.8416 0.065 Uiso 1 1 calc R
C18 C 0.0836(8) 0.7558(5) 0.9298(5) 0.0399(15) Uani 1 1 d .
H18A H -0.0391 0.7449 0.8772 0.06 Uiso 1 1 calc R
H18B H 0.0637 0.7948 0.9995 0.06 Uiso 1 1 calc R
H18C H 0.131 0.6837 0.9397 0.06 Uiso 1 1 calc R
C1 C 0.3163(8) 0.7114(5) 0.5080(4) 0.0296(12) Uani 1 1 d .
C2 C 0.2493(8) 0.6048(4) 0.5288(4) 0.0276(12) Uani 1 1 d .
H2 H 0.1242 0.568 0.5013 0.033 Uiso 1 1 calc R
C3 C 0.4031(8) 0.5642(4) 0.5977(4) 0.0287(12) Uani 1 1 d .
H3 H 0.3968 0.4958 0.6239 0.034 Uiso 1 1 calc R
C4 C 0.5680(8) 0.6425(5) 0.6210(4) 0.0308(13) Uani 1 1 d .
H4 H 0.6902 0.6363 0.6647 0.037 Uiso 1 1 calc R
C5 C 0.5120(8) 0.7323(5) 0.5653(4) 0.0275(12) Uani 1 1 d .
H5 H 0.5936 0.7968 0.5663 0.033 Uiso 1 1 calc R
C6 C 0.2923(14) 0.7549(9) 0.2792(7) 0.099(4) Uani 1 1 d .
H6A H 0.431 0.778 0.2972 0.149 Uiso 1 1 calc R
H6B H 0.2301 0.7918 0.22 0.149 Uiso 1 1 calc R
H6C H 0.2727 0.6745 0.2563 0.149 Uiso 1 1 calc R
C7 C -0.0851(10) 0.7491(6) 0.3655(5) 0.0527(18) Uani 1 1 d .
H7A H -0.1454 0.7689 0.4284 0.079 Uiso 1 1 calc R
H7B H -0.103 0.6687 0.3423 0.079 Uiso 1 1 calc R
H7C H -0.1454 0.7858 0.3058 0.079 Uiso 1 1 calc R
C8 C 0.2322(10) 0.9493(6) 0.4565(7) 0.062(2) Uani 1 1 d .
H8A H 0.3721 0.9686 0.4749 0.093 Uiso 1 1 calc R
H8B H 0.1768 0.968 0.5214 0.093 Uiso 1 1 calc R
H8C H 0.1736 0.9908 0.4003 0.093 Uiso 1 1 calc R
C11 C 0.5098(7) 0.6676(5) 0.8527(4) 0.0271(12) Uani 1 1 d .
C12 C 0.6135(8) 0.5695(5) 0.8472(5) 0.0301(12) Uani 1 1 d .
H12 H 0.6061 0.5246 0.7786 0.036 Uiso 1 1 calc R
C13 C 0.7252(8) 0.5381(5) 0.9401(5) 0.0390(15) Uani 1 1 d .
H13 H 0.7931 0.4736 0.9338 0.047 Uiso 1 1 calc R
C14 C 0.7356(9) 0.6039(6) 1.0433(5) 0.0434(16) Uani 1 1 d .
H14 H 0.8104 0.5831 1.1063 0.052 Uiso 1 1 calc R
C15 C 0.6349(9) 0.7000(6) 1.0525(5) 0.0411(15) Uani 1 1 d .
H15 H 0.6423 0.7439 1.1215 0.049 Uiso 1 1 calc R
C16 C 0.5229(7) 0.7310(5) 0.9586(4) 0.0283(12) Uani 1 1 d .
C17 C 0.4188(8) 0.8372(5) 0.9715(4) 0.0315(13) Uani 1 1 d .
H17A H 0.3922 0.8529 1.0458 0.038 Uiso 1 1 calc R
H17B H 0.5021 0.9005 0.9603 0.038 Uiso 1 1 calc R

loop_
_atom_site_aniso_label
_atom_site_aniso_U_11
_atom_site_aniso_U_22
_atom_site_aniso_U_33
_atom_site_aniso_U_23
_atom_site_aniso_U_13
_atom_site_aniso_U_12
Ta1 0.01956(12) 0.02292(12) 0.02184(13) 0.00625(9) 0.00152(8) 0.00143(8)
Si6 0.0399(10) 0.0514(11) 0.0304(9) 0.0205(8) 0.0064(7) 0.0140(8)
Cl1 0.0380(8) 0.0292(7) 0.0374(8) 0.0027(6) 0.0092(6) -0.0092(6)
Cl2 0.0261(7) 0.0305(7) 0.0352(7) 0.0114(6) 0.0029(6) -0.0036(5)
Cl3 0.0273(7) 0.0391(8) 0.0345(8) 0.0141(6) 0.0036(6) 0.0125(6)
N1 0.021(2) 0.034(3) 0.027(2) 0.007(2) 0.0034(19) 0.0032(19)
C19 0.041(4) 0.040(4) 0.053(4) 0.010(3) 0.012(3) 0.011(3)
C18 0.035(3) 0.056(4) 0.033(3) 0.010(3) 0.016(3) -0.002(3)
C1 0.030(3) 0.034(3) 0.024(3) 0.009(2) 0.000(2) 0.002(2)
C2 0.031(3) 0.027(3) 0.024(3) 0.001(2) 0.004(2) 0.002(2)
C3 0.037(3) 0.021(3) 0.028(3) 0.003(2) 0.005(2) 0.006(2)
C4 0.029(3) 0.048(4) 0.020(3) 0.012(3) 0.008(2) 0.016(3)
C5 0.026(3) 0.034(3) 0.025(3) 0.005(2) 0.012(2) 0.003(2)
C6 0.117(8) 0.160(10) 0.054(5) 0.064(6) 0.047(5) 0.078(8)
C7 0.052(4) 0.058(4) 0.038(4) 0.003(3) -0.014(3) 0.009(3)
C8 0.052(4) 0.050(4) 0.095(6) 0.045(5) 0.014(4) 0.006(3)
C11 0.019(3) 0.036(3) 0.027(3) 0.015(3) -0.001(2) -0.001(2)
C12 0.029(3) 0.031(3) 0.031(3) 0.011(3) 0.003(2) 0.002(2)
C13 0.030(3) 0.046(4) 0.043(4) 0.023(3) 0.000(3) 0.002(3)
C14 0.033(3) 0.062(4) 0.038(4) 0.033(3) -0.002(3) 0.001(3)
C15 0.038(3) 0.061(4) 0.023(3) 0.013(3) 0.000(3) -0.003(3)
C16 0.022(3) 0.038(3) 0.023(3) 0.008(2) 0.000(2) -0.001(2)
C17 0.030(3) 0.040(3) 0.022(3) 0.003(2) 0.002(2) -0.003(2)

loop_
_atom_type_symbol
_atom_type_description
_atom_type_scat_dispersion_real
_atom_type_scat_dispersion_imag
_atom_type_scat_source
C C 0.0033 0.0016 'International Tables Vol C Tables 4.2.6.8 and 6.1.1.4'
H H 0 0 'International Tables Vol C Tables 4.2.6.8 and 6.1.1.4'
Cl Cl 0.1484 0.1585 'International Tables Vol C Tables 4.2.6.8 and 6.1.1.4'
Ta Ta -0.7052 6.5227 'International Tables Vol C Tables 4.2.6.8 and 6.1.1.4'
Si Si 0.0817 0.0704 'International Tables Vol C Tables 4.2.6.8 and 6.1.1.4'
N N 0.0061 0.0033 'International Tables Vol C Tables 4.2.6.8 and 6.1.1.4'

loop_
_exptl_crystal_face_index_h
_exptl_crystal_face_index_k
_exptl_crystal_face_index_l
_exptl_crystal_face_perp_dist
3 2 8 0.166
-1 -1 3 0.12
-3 -2 -7 0.183
0 -3 1 0.118
0 3 -1 0.116
1 4 10 0.074
1 -8 -18 0.15
5 1 9 0.162
8 1 5 0.199
0 -3 -1 0.067

loop_
_geom_angle_atom_site_label_1
_geom_angle_atom_site_label_2
_geom_angle_atom_site_label_3
_geom_angle
C11 Ta1 Cl1 89.06(14)
C11 Ta1 Cl3 147.05(14)
Cl1 Ta1 Cl3 91.54(5)
C11 Ta1 C3 85.49(19)
Cl1 Ta1 C3 123.16(14)
Cl3 Ta1 C3 120.76(13)
C11 Ta1 Cl2 83.21(13)
Cl1 Ta1 Cl2 158.49(5)
Cl3 Ta1 Cl2 84.34(5)
C3 Ta1 Cl2 76.33(13)
C11 Ta1 C4 78.31(18)
Cl1 Ta1 C4 90.13(15)
Cl3 Ta1 C4 134.62(12)
C3 Ta1 C4 33.46(19)
Cl2 Ta1 C4 107.77(14)
C11 Ta1 C2 118.09(19)
Cl1 Ta1 C2 125.22(12)
Cl3 Ta1 C2 87.93(12)
C3 Ta1 C2 33.25(17)
Cl2 Ta1 C2 75.83(12)
C4 Ta1 C2 55.40(18)
C11 Ta1 C5 106.41(17)
Cl1 Ta1 C5 73.45(14)
Cl3 Ta1 C5 105.31(12)
C3 Ta1 C5 54.52(18)
Cl2 Ta1 C5 128.00(14)
C4 Ta1 C5 33.20(16)
C2 Ta1 C5 54.22(18)
C11 Ta1 C1 133.72(19)
Cl1 Ta1 C1 93.29(13)
Cl3 Ta1 C1 79.14(12)
C3 Ta1 C1 55.15(17)
Cl2 Ta1 C1 106.56(13)
C4 Ta1 C1 55.49(17)
C2 Ta1 C1 33.09(16)
C5 Ta1 C1 32.71(17)
C11 Ta1 N1 72.18(17)
Cl1 Ta1 N1 75.03(11)
Cl3 Ta1 N1 76.18(10)
C3 Ta1 N1 151.52(16)
Cl2 Ta1 N1 83.50(11)
C4 Ta1 N1 146.94(16)
C2 Ta1 N1 155.08(17)
C5 Ta1 N1 148.46(17)
C1 Ta1 N1 152.25(16)
C7 Si6 C8 112.8(3)
C7 Si6 C6 108.0(4)
C8 Si6 C6 110.6(4)
C7 Si6 C1 111.7(3)
C8 Si6 C1 110.2(3)
C6 Si6 C1 103.0(3)
C18 N1 C19 105.4(4)
C18 N1 C17 108.0(4)
C19 N1 C17 106.9(5)
C18 N1 Ta1 113.8(4)
C19 N1 Ta1 117.5(3)
C17 N1 Ta1 104.7(3)
C5 C1 C2 105.9(4)
C5 C1 Si6 127.2(4)
C2 C1 Si6 126.1(4)
C5 C1 Ta1 72.1(3)
C2 C1 Ta1 71.8(3)
Si6 C1 Ta1 128.6(3)
C3 C2 C1 108.3(5)
C3 C2 Ta1 71.5(3)
C1 C2 Ta1 75.1(3)
C4 C3 C2 109.3(4)
C4 C3 Ta1 74.1(3)
C2 C3 Ta1 75.2(3)
C3 C4 C5 106.1(5)
C3 C4 Ta1 72.4(3)
C5 C4 Ta1 74.5(3)
C1 C5 C4 110.5(5)
C1 C5 Ta1 75.2(3)
C4 C5 Ta1 72.3(3)
C16 C11 C12 116.5(4)
C16 C11 Ta1 116.9(4)
C12 C11 Ta1 126.5(4)
C13 C12 C11 122.2(6)
C12 C13 C14 119.4(6)
C15 C14 C13 120.2(5)
C14 C15 C16 120.0(6)
C15 C16 C11 121.7(5)
C15 C16 C17 118.5(5)
C11 C16 C17 119.8(4)
N1 C17 C16 109.5(5)

loop_
_geom_bond_atom_site_label_1
_geom_bond_atom_site_label_2
_geom_bond_distance
Ta1 C11 2.242(5)
Ta1 Cl1 2.4020(14)
Ta1 Cl3 2.4069(13)
Ta1 C3 2.413(5)
Ta1 Cl2 2.4259(13)
Ta1 C4 2.435(5)
Ta1 C2 2.461(5)
Ta1 C5 2.464(5)
Ta1 C1 2.503(5)
Ta1 N1 2.524(4)
Si6 C7 1.850(7)
Si6 C8 1.864(7)
Si6 C6 1.867(7)
Si6 C1 1.894(5)
N1 C18 1.473(6)
N1 C19 1.496(7)
N1 C17 1.494(7)
C1 C5 1.399(7)
C1 C2 1.414(7)
C2 C3 1.395(7)
C3 C4 1.396(8)
C4 C5 1.400(7)
C11 C16 1.404(8)
C11 C12 1.414(7)
C12 C13 1.380(7)
C13 C14 1.392(9)
C14 C15 1.383(9)
C15 C16 1.388(7)
C16 C17 1.502(8)
